data_7707768
loop_
_publ_author_name
'Zong, Zhaohui'
'Zhang, Heng'
'Hao, Aiyou'
'Xing, Pengyao'

_publ_section_title
;
 The origin of supramolecular chirality in 1-ferrocenyl amino acids.
;
_journal_issue 28
_journal_name_full 'Dalton transactions (Cambridge, England : 2003)'
_journal_page_first 9695
_journal_page_last 9699
_journal_paper_doi 10.1039/d1dt01905h
_journal_volume 50
_journal_year 2021
_chemical_absolute_configuration syn
_chemical_formula_moiety 'C16 H19 Fe N O3'
_chemical_formula_sum 'C16 H19 Fe N O3'
_chemical_formula_weight 329.17
_space_group_crystal_system monoclinic
_space_group_IT_number 4
_space_group_name_Hall 'P 2yb'
_space_group_name_H-M_alt 'P 1 21 1'
_atom_sites_solution_hydrogens geom
_atom_sites_solution_primary dual
_audit_creation_date 2021-05-05
_audit_creation_method
;
Olex2 1.3
(compiled 2020.11.12 svn.r5f609507 for OlexSys, GUI svn.r6272)
;
_audit_update_record
;
2021-05-05 deposited with the CCDC.	2021-06-30 downloaded from the CCDC.
;
_cell_angle_alpha 90
_cell_angle_beta 105.488(5)
_cell_angle_gamma 90
_cell_formula_units_Z 2
_cell_length_a 7.1314(3)
_cell_length_b 10.4452(4)
_cell_length_c 10.0130(5)
_cell_measurement_reflns_used 2004
_cell_measurement_temperature 173.00(10)
_cell_measurement_theta_max 75.9100
_cell_measurement_theta_min 4.5340
_cell_volume 718.77(6)
_computing_cell_refinement 'CrysAlisPro 1.171.40.68a (Rigaku OD, 2019)'
_computing_data_collection 'CrysAlisPro 1.171.40.68a (Rigaku OD, 2019)'
_computing_data_reduction 'CrysAlisPro 1.171.40.68a (Rigaku OD, 2019)'
_computing_molecular_graphics 'Olex2 1.3 (Dolomanov et al., 2009)'
_computing_publication_material 'Olex2 1.3 (Dolomanov et al., 2009)'
_computing_structure_refinement 'SHELXL 2018/3 (Sheldrick, 2015)'
_computing_structure_solution 'SHELXT  (Sheldrick, 2015)'
_diffrn_ambient_environment N~2~
_diffrn_ambient_temperature 173.00(10)
_diffrn_detector 'Hybrid Pixel Array Detector'
_diffrn_detector_area_resol_mean 10.0000
_diffrn_detector_type HyPix
_diffrn_measured_fraction_theta_full 0.986
_diffrn_measured_fraction_theta_max 0.986
_diffrn_measurement_details
;
List of Runs (angles in degrees, time in seconds):

  # Type    Start    End  Width  t~exp~   \w     \q     \k     \f   Frames
#--------------------------------------------------------------------------
  1  \w     40.00  74.00   1.00    0.23    --   48.45  36.00 132.00   34
  2  \w     97.00 164.00   1.00    1.30    --  106.49  36.00 132.00   67
  3  \w     99.00 144.00   1.00    1.30    --  106.49  19.00-120.00   45
  4  \w    148.00 178.00   1.00    1.30    --  106.49  19.00-120.00   30
  5  \w    -21.00  27.00   1.00    0.23    --  -48.45  19.00 -60.00   48
  6  \w    -40.00 -13.00   1.00    1.30    --  -86.25  38.00-150.00   27
  7  \w    -63.00 -17.00   1.00    1.30    --  -86.25  57.00 -90.00   46
  8  \w    -47.00 -19.00   1.00    1.30    --  -86.25  57.00 -60.00   28
  9  \w    -41.00 -16.00   1.00    1.30    --  -86.25  36.00 132.00   25
 10  \w     -4.00  24.00   1.00    0.23    --  -48.45  36.00 132.00   28
 11  \w   -122.00 -40.00   1.00    0.23    --  -48.45 -36.00 -24.00   82
 12  \w   -132.00 -75.00   1.00    1.30    --  -86.25 -36.00 -24.00   57
 13  \w     34.00 105.00   1.00    1.30    --  106.49 -77.00   0.00   71
 14  \w     38.00  63.00   1.00    1.30    --  106.49 -57.00  60.00   25
 15  \w     34.00  59.00   1.00    1.30    --  106.49 -57.00  30.00   25
 16  \w      1.00  40.00   1.00    0.23    --   48.45 -36.00 -24.00   39
 17  \w     74.00 104.00   1.00    1.30    --  106.49-125.00-150.00   30
 18  \w     35.00  99.00   1.00    1.30    --  106.49 -99.00-150.00   64
 19  \w     34.00  71.00   1.00    1.30    --  106.49-125.00-150.00   37
;
_diffrn_measurement_device 'four-circle diffractometer'
_diffrn_measurement_device_type 'XtaLAB Synergy, Dualflex, HyPix'
_diffrn_measurement_method '\w scans'
_diffrn_orient_matrix_type 'CrysAlisPro convention (1999,Acta A55,543-557)'
_diffrn_orient_matrix_UB_11 0.0258437000
_diffrn_orient_matrix_UB_12 -0.0399110000
_diffrn_orient_matrix_UB_13 0.1519678000
_diffrn_orient_matrix_UB_21 0.2020921000
_diffrn_orient_matrix_UB_22 -0.0556194000
_diffrn_orient_matrix_UB_23 0.0053815000
_diffrn_orient_matrix_UB_31 0.0935940000
_diffrn_orient_matrix_UB_32 0.1306509000
_diffrn_orient_matrix_UB_33 0.0485124000
_diffrn_radiation_monochromator mirror
_diffrn_radiation_probe x-ray
_diffrn_radiation_type 'Cu K\a'
_diffrn_radiation_wavelength 1.54184
_diffrn_reflns_av_R_equivalents 0.0515
_diffrn_reflns_av_unetI/netI 0.0679
_diffrn_reflns_Laue_measured_fraction_full 0.986
_diffrn_reflns_Laue_measured_fraction_max 0.986
_diffrn_reflns_limit_h_max 8
_diffrn_reflns_limit_h_min -8
_diffrn_reflns_limit_k_max 12
_diffrn_reflns_limit_k_min -9
_diffrn_reflns_limit_l_max 11
_diffrn_reflns_limit_l_min -11
_diffrn_reflns_number 4003
_diffrn_reflns_point_group_measured_fraction_full 0.780
_diffrn_reflns_point_group_measured_fraction_max 0.780
_diffrn_reflns_theta_full 67.063
_diffrn_reflns_theta_max 67.063
_diffrn_reflns_theta_min 4.582
_diffrn_source 'micro-focus sealed X-ray tube'
_diffrn_source_type 'PhotonJet (Cu) X-ray Source'
_exptl_absorpt_coefficient_mu 8.497
_exptl_absorpt_correction_T_max 1.00000
_exptl_absorpt_correction_T_min 0.47032
_exptl_absorpt_correction_type multi-scan
_exptl_absorpt_process_details
;
CrysAlisPro 1.171.40.68a (Rigaku Oxford Diffraction, 2019)
Empirical absorption correction using spherical harmonics,
 implemented in SCALE3 ABSPACK scaling algorithm.
;
_exptl_crystal_colour 'clear light orange'
_exptl_crystal_colour_lustre clear
_exptl_crystal_colour_modifier light
_exptl_crystal_colour_primary orange
_exptl_crystal_density_diffrn 1.521
_exptl_crystal_description block
_exptl_crystal_F_000 344
_exptl_crystal_size_max 0.02
_exptl_crystal_size_mid 0.02
_exptl_crystal_size_min 0.01
_refine_diff_density_max 0.277
_refine_diff_density_min -0.275
_refine_diff_density_rms 0.064
_refine_ls_abs_structure_details
;
 Flack x determined using 548 quotients [(I+)-(I-)]/[(I+)+(I-)]
 (Parsons, Flack and Wagner, Acta Cryst. B69 (2013) 249-259).
;
_refine_ls_abs_structure_Flack -0.006(7)
_refine_ls_extinction_method none
_refine_ls_goodness_of_fit_ref 0.988
_refine_ls_hydrogen_treatment constr
_refine_ls_matrix_type full
_refine_ls_number_parameters 193
_refine_ls_number_reflns 2001
_refine_ls_number_restraints 1
_refine_ls_restrained_S_all 0.988
_refine_ls_R_factor_all 0.0397
_refine_ls_R_factor_gt 0.0358
_refine_ls_shift/su_max 0.000
_refine_ls_shift/su_mean 0.000
_refine_ls_structure_factor_coef Fsqd
_refine_ls_weighting_details 'w=1/[\s^2^(Fo^2^)+(0.0364P)^2^] where P=(Fo^2^+2Fc^2^)/3'
_refine_ls_weighting_scheme calc
_refine_ls_wR_factor_gt 0.0808
_refine_ls_wR_factor_ref 0.0822
_reflns_Friedel_coverage 0.493
_reflns_Friedel_fraction_full 0.548
_reflns_Friedel_fraction_max 0.548
_reflns_number_gt 1842
_reflns_number_total 2001
_reflns_threshold_expression 'I > 2\s(I)'
_cod_data_source_file d1dt01905h2.cif
_cod_data_source_block 200617d
_cod_depositor_comments 'Adding full bibliography for 7707767--7707769.cif.'
_cod_database_code 7707768
_shelx_shelxl_version_number 2018/3
_chemical_oxdiff_formula FeCNO
_shelx_space_group_comment
;
The symmetry employed for this shelxl refinement is uniquely defined
by the following loop, which should always be used as a source of
symmetry information in preference to the above space-group names.
They are only intended as comments.
;
_shelx_estimated_absorpt_t_max 0.920
_shelx_estimated_absorpt_t_min 0.848
_reflns_odcompleteness_completeness 98.61
_reflns_odcompleteness_iscentric 1
_reflns_odcompleteness_theta 66.97
_olex2_refinement_description
;
1. Fixed Uiso
 At 1.2 times of:
  All C(H) groups, All N(H) groups
 At 1.5 times of:
  All C(H,H,H) groups, All O(H) groups
2.a Ternary CH refined with riding coordinates:
 C9(H9), C13(H13)
2.b Aromatic/amide H refined with riding coordinates:
 N8(H8), C6(H6), C4(H4), C3(H3), C19(H19), C17(H17), C5(H5), C18(H18),
 C21(H21), C20(H20)
2.c Idealised Me refined as rotating group:
 C15(H15A,H15B,H15C), C14(H14A,H14B,H14C)
2.d Idealised tetrahedral OH refined as rotating group:
 O11(H11)
;
_olex2_submission_special_instructions 'No special instructions were received'
_oxdiff_exptl_absorpt_empirical_details
;
Empirical correction (ABSPACK) includes:
- Absorption correction using spherical harmonics
- Frame scaling
;
_oxdiff_exptl_absorpt_empirical_full_max 1.923
_oxdiff_exptl_absorpt_empirical_full_min 0.483

loop_
_space_group_symop_operation_xyz
'x, y, z'
'-x, y+1/2, -z'

loop_
_atom_site_label
_atom_site_type_symbol
_atom_site_fract_x
_atom_site_fract_y
_atom_site_fract_z
_atom_site_U_iso_or_equiv
_atom_site_adp_type
_atom_site_occupancy
_atom_site_site_symmetry_order
_atom_site_calc_flag
_atom_site_refinement_flags_posn
_atom_site_refinement_flags_adp
_atom_site_refinement_flags_occupancy
_atom_site_disorder_assembly
_atom_site_disorder_group
Fe1 Fe 0.81128(8) 0.54670(6) 0.92081(7) 0.0171(2) Uani 1 1 d . . . . .
O16 O 0.3332(4) 0.7096(3) 0.6970(3) 0.0209(7) Uani 1 1 d . . . . .
O12 O 0.1200(5) 0.2947(4) 0.5513(4) 0.0304(9) Uani 1 1 d . . . . .
O11 O -0.0978(5) 0.4026(3) 0.3879(4) 0.0273(8) Uani 1 1 d . . . . .
H11 H -0.163654 0.335274 0.383231 0.041 Uiso 1 1 calc R U . . .
N8 N 0.3406(5) 0.5024(4) 0.6301(4) 0.0190(8) Uani 1 1 d . . . . .
H8 H 0.404832 0.429694 0.647626 0.023 Uiso 1 1 calc R U . . .
C2 C 0.5151(5) 0.5650(6) 0.8607(4) 0.0168(9) Uani 1 1 d . . . . .
C10 C 0.0677(6) 0.3901(5) 0.4855(5) 0.0185(10) Uani 1 1 d . . . . .
C6 C 0.5708(7) 0.4410(5) 0.9187(5) 0.0200(11) Uani 1 1 d . . . . .
H6 H 0.537294 0.361486 0.872280 0.024 Uiso 1 1 calc R U . . .
C4 C 0.7021(6) 0.5895(5) 1.0862(5) 0.0208(13) Uani 1 1 d . . . . .
H4 H 0.770809 0.626720 1.171844 0.025 Uiso 1 1 calc R U . . .
C7 C 0.3892(5) 0.5988(4) 0.7229(5) 0.0166(10) Uani 1 1 d . . . . .
C9 C 0.1854(6) 0.5143(4) 0.5018(5) 0.0173(10) Uani 1 1 d . . . . .
H9 H 0.099229 0.587373 0.511089 0.021 Uiso 1 1 calc R U . . .
C3 C 0.5992(6) 0.6578(5) 0.9652(5) 0.0196(10) Uani 1 1 d . . . . .
H3 H 0.588510 0.748193 0.955662 0.024 Uiso 1 1 calc R U . . .
C19 C 1.0918(8) 0.6149(7) 0.9661(7) 0.0333(15) Uani 1 1 d . . . . .
H19 H 1.156951 0.663508 1.045057 0.040 Uiso 1 1 calc R U . . .
C13 C 0.2612(6) 0.5367(6) 0.3722(4) 0.0197(10) Uani 1 1 d . . . . .
H13 H 0.146152 0.539323 0.289236 0.024 Uiso 1 1 calc R U . . .
C15 C 0.3637(9) 0.6656(6) 0.3831(6) 0.0333(14) Uani 1 1 d . . . . .
H15A H 0.274383 0.733429 0.394751 0.050 Uiso 1 1 calc R U . . .
H15B H 0.404418 0.681360 0.298534 0.050 Uiso 1 1 calc R U . . .
H15C H 0.478273 0.665102 0.463202 0.050 Uiso 1 1 calc R U . . .
C17 C 0.9100(6) 0.5606(9) 0.7491(5) 0.0373(14) Uani 1 1 d . . . . .
H17 H 0.830087 0.565962 0.656715 0.045 Uiso 1 1 calc R U . . .
C14 C 0.3936(8) 0.4297(6) 0.3507(6) 0.0299(13) Uani 1 1 d . . . . .
H14A H 0.507046 0.424395 0.431294 0.045 Uiso 1 1 calc R U . . .
H14B H 0.436675 0.447001 0.267394 0.045 Uiso 1 1 calc R U . . .
H14C H 0.322540 0.348319 0.339550 0.045 Uiso 1 1 calc R U . . .
C5 C 0.6842(7) 0.4571(6) 1.0567(6) 0.0234(11) Uani 1 1 d . . . . .
H5 H 0.739171 0.390217 1.119224 0.028 Uiso 1 1 calc R U . . .
C18 C 0.9790(8) 0.6641(8) 0.8384(8) 0.0389(17) Uani 1 1 d . . . . .
H18 H 0.954076 0.752033 0.816696 0.047 Uiso 1 1 calc R U . . .
C21 C 0.9817(9) 0.4465(7) 0.8225(9) 0.0419(19) Uani 1 1 d . . . . .
H21 H 0.959408 0.361872 0.787009 0.050 Uiso 1 1 calc R U . . .
C20 C 1.0899(8) 0.4800(7) 0.9547(7) 0.0371(17) Uani 1 1 d . . . . .
H20 H 1.152225 0.421903 1.025693 0.045 Uiso 1 1 calc R U . . .

loop_
_atom_site_aniso_label
_atom_site_aniso_U_11
_atom_site_aniso_U_22
_atom_site_aniso_U_33
_atom_site_aniso_U_23
_atom_site_aniso_U_13
_atom_site_aniso_U_12
Fe1 0.0118(3) 0.0214(4) 0.0171(3) 0.0007(4) 0.0023(2) 0.0007(4)
O16 0.0183(15) 0.0148(17) 0.0249(18) 0.0017(14) -0.0023(13) 0.0027(13)
O12 0.0285(17) 0.023(2) 0.033(2) 0.0033(17) -0.0022(16) -0.0024(15)
O11 0.0221(15) 0.0239(19) 0.0288(19) 0.0001(16) -0.0054(15) -0.0089(14)
N8 0.0171(17) 0.0184(19) 0.018(2) 0.0008(16) -0.0017(16) 0.0035(14)
C2 0.0131(16) 0.020(3) 0.018(2) -0.002(2) 0.0040(15) 0.0002(19)
C10 0.0146(19) 0.021(3) 0.019(2) -0.003(2) 0.0022(18) 0.0008(18)
C6 0.018(2) 0.022(3) 0.020(3) 0.005(2) 0.004(2) -0.0023(19)
C4 0.018(2) 0.031(4) 0.013(2) -0.002(2) 0.0033(18) 0.0010(17)
C7 0.0081(16) 0.021(2) 0.020(2) 0.0001(19) 0.0035(17) -0.0012(16)
C9 0.0150(18) 0.017(3) 0.017(2) -0.0008(17) 0.0001(17) 0.0014(15)
C3 0.015(2) 0.024(3) 0.017(2) -0.001(2) -0.0002(19) -0.0021(19)
C19 0.015(2) 0.051(4) 0.034(3) -0.008(3) 0.006(2) -0.010(3)
C13 0.0199(17) 0.019(3) 0.018(2) 0.001(2) 0.0017(15) -0.002(2)
C15 0.038(3) 0.033(3) 0.028(3) 0.006(3) 0.008(2) -0.008(3)
C17 0.022(2) 0.070(4) 0.024(2) 0.004(4) 0.0131(18) 0.002(3)
C14 0.026(2) 0.035(3) 0.031(3) -0.005(3) 0.011(2) 0.005(2)
C5 0.019(2) 0.027(3) 0.023(3) 0.005(2) 0.006(2) 0.002(2)
C18 0.028(3) 0.050(5) 0.043(4) 0.004(3) 0.016(3) -0.006(3)
C21 0.035(3) 0.037(4) 0.065(5) -0.024(4) 0.033(3) -0.003(3)
C20 0.019(3) 0.055(5) 0.040(4) 0.010(4) 0.012(3) 0.014(3)

loop_
_atom_type_symbol
_atom_type_description
_atom_type_scat_dispersion_real
_atom_type_scat_dispersion_imag
_atom_type_scat_source
C C 0.0181 0.0091 'International Tables Vol C Tables 4.2.6.8 and 6.1.1.4'
H H 0.0000 0.0000 'International Tables Vol C Tables 4.2.6.8 and 6.1.1.4'
Fe Fe -1.1336 3.1974 'International Tables Vol C Tables 4.2.6.8 and 6.1.1.4'
N N 0.0311 0.0180 'International Tables Vol C Tables 4.2.6.8 and 6.1.1.4'
O O 0.0492 0.0322 'International Tables Vol C Tables 4.2.6.8 and 6.1.1.4'

loop_
_geom_angle_atom_site_label_1
_geom_angle_atom_site_label_2
_geom_angle_atom_site_label_3
_geom_angle
_geom_angle_site_symmetry_1
_geom_angle_site_symmetry_3
_geom_angle_publ_flag
C2 Fe1 C4 68.50(17) . . ?
C2 Fe1 C3 41.0(2) . . ?
C2 Fe1 C19 154.1(3) . . ?
C2 Fe1 C5 68.5(2) . . ?
C2 Fe1 C20 164.0(3) . . ?
C6 Fe1 C2 41.1(2) . . ?
C6 Fe1 C4 68.1(2) . . ?
C6 Fe1 C3 68.94(18) . . ?
C6 Fe1 C19 163.2(2) . . ?
C6 Fe1 C5 40.5(2) . . ?
C6 Fe1 C21 108.9(2) . . ?
C6 Fe1 C20 126.5(3) . . ?
C3 Fe1 C4 40.7(2) . . ?
C3 Fe1 C19 119.2(2) . . ?
C3 Fe1 C5 68.4(2) . . ?
C19 Fe1 C4 107.6(2) . . ?
C17 Fe1 C2 107.99(18) . . ?
C17 Fe1 C6 120.8(2) . . ?
C17 Fe1 C4 163.2(3) . . ?
C17 Fe1 C3 125.9(3) . . ?
C17 Fe1 C19 68.0(3) . . ?
C17 Fe1 C5 155.4(3) . . ?
C17 Fe1 C18 40.5(3) . . ?
C17 Fe1 C21 40.8(3) . . ?
C17 Fe1 C20 67.9(3) . . ?
C5 Fe1 C4 40.2(2) . . ?
C5 Fe1 C19 126.0(2) . . ?
C18 Fe1 C2 119.8(2) . . ?
C18 Fe1 C6 155.2(2) . . ?
C18 Fe1 C4 125.8(3) . . ?
C18 Fe1 C3 107.1(3) . . ?
C18 Fe1 C19 40.4(3) . . ?
C18 Fe1 C5 162.8(3) . . ?
C18 Fe1 C21 67.9(2) . . ?
C18 Fe1 C20 67.8(3) . . ?
C21 Fe1 C2 127.3(2) . . ?
C21 Fe1 C4 154.1(3) . . ?
C21 Fe1 C3 164.4(3) . . ?
C21 Fe1 C19 67.4(3) . . ?
C21 Fe1 C5 120.7(3) . . ?
C21 Fe1 C20 39.6(3) . . ?
C20 Fe1 C4 120.0(2) . . ?
C20 Fe1 C3 153.9(2) . . ?
C20 Fe1 C19 40.3(2) . . ?
C20 Fe1 C5 108.4(2) . . ?
C10 O11 H11 109.5 . . ?
C7 N8 H8 118.8 . . ?
C7 N8 C9 122.5(4) . . ?
C9 N8 H8 118.8 . . ?
C6 C2 Fe1 69.1(3) . . ?
C6 C2 C7 129.0(5) . . ?
C6 C2 C3 107.4(4) . . ?
C7 C2 Fe1 128.4(3) . . ?
C3 C2 Fe1 69.6(2) . . ?
C3 C2 C7 123.5(5) . . ?
O12 C10 O11 125.0(4) . . ?
O12 C10 C9 124.4(4) . . ?
O11 C10 C9 110.6(4) . . ?
Fe1 C6 H6 125.5 . . ?
C2 C6 Fe1 69.8(3) . . ?
C2 C6 H6 125.9 . . ?
C5 C6 Fe1 70.4(3) . . ?
C5 C6 C2 108.2(5) . . ?
C5 C6 H6 125.9 . . ?
Fe1 C4 H4 126.9 . . ?
C3 C4 Fe1 69.2(3) . . ?
C3 C4 H4 125.8 . . ?
C5 C4 Fe1 69.6(3) . . ?
C5 C4 H4 125.8 . . ?
C5 C4 C3 108.3(5) . . ?
O16 C7 N8 123.2(4) . . ?
O16 C7 C2 120.4(4) . . ?
N8 C7 C2 116.5(4) . . ?
N8 C9 C10 106.7(3) . . ?
N8 C9 H9 108.9 . . ?
N8 C9 C13 113.4(3) . . ?
C10 C9 H9 108.9 . . ?
C10 C9 C13 110.0(4) . . ?
C13 C9 H9 108.9 . . ?
Fe1 C3 H3 125.9 . . ?
C2 C3 Fe1 69.4(3) . . ?
C2 C3 H3 126.2 . . ?
C4 C3 Fe1 70.1(3) . . ?
C4 C3 C2 107.5(5) . . ?
C4 C3 H3 126.2 . . ?
Fe1 C19 H19 126.8 . . ?
C18 C19 Fe1 69.0(3) . . ?
C18 C19 H19 126.3 . . ?
C18 C19 C20 107.4(7) . . ?
C20 C19 Fe1 69.5(4) . . ?
C20 C19 H19 126.3 . . ?
C9 C13 H13 107.9 . . ?
C15 C13 C9 109.9(4) . . ?
C15 C13 H13 107.9 . . ?
C14 C13 C9 112.2(4) . . ?
C14 C13 H13 107.9 . . ?
C14 C13 C15 111.0(4) . . ?
C13 C15 H15A 109.5 . . ?
C13 C15 H15B 109.5 . . ?
C13 C15 H15C 109.5 . . ?
H15A C15 H15B 109.5 . . ?
H15A C15 H15C 109.5 . . ?
H15B C15 H15C 109.5 . . ?
Fe1 C17 H17 125.2 . . ?
C18 C17 Fe1 70.0(4) . . ?
C18 C17 H17 126.3 . . ?
C18 C17 C21 107.4(5) . . ?
C21 C17 Fe1 70.2(3) . . ?
C21 C17 H17 126.3 . . ?
C13 C14 H14A 109.5 . . ?
C13 C14 H14B 109.5 . . ?
C13 C14 H14C 109.5 . . ?
H14A C14 H14B 109.5 . . ?
H14A C14 H14C 109.5 . . ?
H14B C14 H14C 109.5 . . ?
Fe1 C5 H5 126.5 . . ?
C6 C5 Fe1 69.2(3) . . ?
C6 C5 H5 125.7 . . ?
C4 C5 Fe1 70.2(3) . . ?
C4 C5 C6 108.5(5) . . ?
C4 C5 H5 125.7 . . ?
Fe1 C18 H18 125.5 . . ?
C19 C18 Fe1 70.6(4) . . ?
C19 C18 H18 125.8 . . ?
C17 C18 Fe1 69.6(4) . . ?
C17 C18 C19 108.3(7) . . ?
C17 C18 H18 125.8 . . ?
Fe1 C21 H21 126.5 . . ?
C17 C21 Fe1 69.0(3) . . ?
C17 C21 H21 125.9 . . ?
C20 C21 Fe1 70.2(4) . . ?
C20 C21 C17 108.3(6) . . ?
C20 C21 H21 125.9 . . ?
Fe1 C20 H20 125.5 . . ?
C19 C20 Fe1 70.2(4) . . ?
C19 C20 H20 125.7 . . ?
C21 C20 Fe1 70.1(3) . . ?
C21 C20 C19 108.6(7) . . ?
C21 C20 H20 125.7 . . ?

loop_
_geom_bond_atom_site_label_1
_geom_bond_atom_site_label_2
_geom_bond_distance
_geom_bond_site_symmetry_2
_geom_bond_publ_flag
Fe1 C2 2.045(4) . ?
Fe1 C6 2.035(5) . ?
Fe1 C4 2.058(5) . ?
Fe1 C3 2.047(5) . ?
Fe1 C19 2.057(5) . ?
Fe1 C17 2.029(5) . ?
Fe1 C5 2.051(5) . ?
Fe1 C18 2.035(7) . ?
Fe1 C21 2.045(6) . ?
Fe1 C20 2.046(5) . ?
O16 C7 1.229(6) . ?
O12 C10 1.198(6) . ?
O11 H11 0.8400 . ?
O11 C10 1.323(5) . ?
N8 H8 0.8800 . ?
N8 C7 1.352(6) . ?
N8 C9 1.460(5) . ?
C2 C6 1.432(8) . ?
C2 C7 1.474(6) . ?
C2 C3 1.435(7) . ?
C10 C9 1.530(6) . ?
C6 H6 0.9500 . ?
C6 C5 1.413(7) . ?
C4 H4 0.9500 . ?
C4 C3 1.428(7) . ?
C4 C5 1.412(9) . ?
C9 H9 1.0000 . ?
C9 C13 1.551(6) . ?
C3 H3 0.9500 . ?
C19 H19 0.9500 . ?
C19 C18 1.413(10) . ?
C19 C20 1.414(8) . ?
C13 H13 1.0000 . ?
C13 C15 1.522(8) . ?
C13 C14 1.515(8) . ?
C15 H15A 0.9800 . ?
C15 H15B 0.9800 . ?
C15 H15C 0.9800 . ?
C17 H17 0.9500 . ?
C17 C18 1.405(11) . ?
C17 C21 1.422(12) . ?
C14 H14A 0.9800 . ?
C14 H14B 0.9800 . ?
C14 H14C 0.9800 . ?
C5 H5 0.9500 . ?
C18 H18 0.9500 . ?
C21 H21 0.9500 . ?
C21 C20 1.387(10) . ?
C20 H20 0.9500 . ?

loop_
_geom_torsion_atom_site_label_1
_geom_torsion_atom_site_label_2
_geom_torsion_atom_site_label_3
_geom_torsion_atom_site_label_4
_geom_torsion
_geom_torsion_site_symmetry_1
_geom_torsion_site_symmetry_2
_geom_torsion_site_symmetry_3
_geom_torsion_site_symmetry_4
_geom_torsion_publ_flag
Fe1 C2 C6 C5 60.2(3) . . . . ?
Fe1 C2 C7 O16 -97.5(5) . . . . ?
Fe1 C2 C7 N8 82.7(5) . . . . ?
Fe1 C2 C3 C4 -60.0(3) . . . . ?
Fe1 C6 C5 C4 59.3(4) . . . . ?
Fe1 C4 C3 C2 59.5(3) . . . . ?
Fe1 C4 C5 C6 -58.7(3) . . . . ?
Fe1 C19 C18 C17 -59.6(4) . . . . ?
Fe1 C19 C20 C21 59.8(4) . . . . ?
Fe1 C17 C18 C19 60.3(4) . . . . ?
Fe1 C17 C21 C20 -59.5(4) . . . . ?
Fe1 C21 C20 C19 -59.9(5) . . . . ?
O12 C10 C9 N8 -13.4(6) . . . . ?
O12 C10 C9 C13 110.0(5) . . . . ?
O11 C10 C9 N8 167.3(4) . . . . ?
O11 C10 C9 C13 -69.2(5) . . . . ?
N8 C9 C13 C15 -65.3(5) . . . . ?
N8 C9 C13 C14 58.6(5) . . . . ?
C2 C6 C5 Fe1 -59.8(3) . . . . ?
C2 C6 C5 C4 -0.5(6) . . . . ?
C10 C9 C13 C15 175.3(4) . . . . ?
C10 C9 C13 C14 -60.8(5) . . . . ?
C6 C2 C7 O16 169.3(4) . . . . ?
C6 C2 C7 N8 -10.5(6) . . . . ?
C6 C2 C3 Fe1 58.9(3) . . . . ?
C6 C2 C3 C4 -1.0(5) . . . . ?
C7 N8 C9 C10 -136.2(4) . . . . ?
C7 N8 C9 C13 102.5(5) . . . . ?
C7 C2 C6 Fe1 123.1(4) . . . . ?
C7 C2 C6 C5 -176.8(4) . . . . ?
C7 C2 C3 Fe1 -123.2(4) . . . . ?
C7 C2 C3 C4 176.8(4) . . . . ?
C9 N8 C7 O16 -13.4(6) . . . . ?
C9 N8 C7 C2 166.4(4) . . . . ?
C3 C2 C6 Fe1 -59.2(3) . . . . ?
C3 C2 C6 C5 0.9(5) . . . . ?
C3 C2 C7 O16 -8.1(6) . . . . ?
C3 C2 C7 N8 172.2(4) . . . . ?
C3 C4 C5 Fe1 58.5(3) . . . . ?
C3 C4 C5 C6 -0.2(6) . . . . ?
C17 C21 C20 Fe1 58.7(4) . . . . ?
C17 C21 C20 C19 -1.2(7) . . . . ?
C5 C4 C3 Fe1 -58.8(4) . . . . ?
C5 C4 C3 C2 0.7(5) . . . . ?
C18 C19 C20 Fe1 -58.8(4) . . . . ?
C18 C19 C20 C21 1.1(8) . . . . ?
C18 C17 C21 Fe1 60.4(3) . . . . ?
C18 C17 C21 C20 0.9(5) . . . . ?
C21 C17 C18 Fe1 -60.5(3) . . . . ?
C21 C17 C18 C19 -0.2(5) . . . . ?
C20 C19 C18 Fe1 59.1(5) . . . . ?
C20 C19 C18 C17 -0.5(7) . . . . ?
